data_7046965
loop_
_publ_author_name
'Daneshmand, Pargol'
'Pinon, Leena'
'Schaper, Frank'

_publ_section_title
;
 Dinuclear iminophenoxide copper complexes in rac-lactide polymerisation.
;
_journal_issue 30
_journal_name_full 'Dalton transactions (Cambridge, England : 2003)'
_journal_page_first 10147
_journal_page_last 10161
_journal_paper_doi 10.1039/c8dt02140f
_journal_volume 47
_journal_year 2018
_chemical_formula_moiety 'C48 H52 Cu2 N4 O4'
_chemical_formula_sum 'C48 H52 Cu2 N4 O4'
_chemical_formula_weight 876.01
_space_group_crystal_system monoclinic
_space_group_IT_number 14
_space_group_name_Hall '-P 2yn'
_space_group_name_H-M_alt 'P 1 21/n 1'
_symmetry_space_group_name_Hall '-P 2yn'
_symmetry_space_group_name_H-M 'P 1 21/n 1'
_atom_sites_solution_hydrogens geom
_atom_sites_solution_primary dual
_atom_sites_solution_secondary difmap
_audit_creation_date 2017-12-01
_audit_creation_method
;
Olex2 1.2
(compiled 2017.08.10 svn.r3458 for OlexSys, GUI svn.r5381)
;
_audit_update_record
;
2018-05-24 deposited with the CCDC.
2018-07-05 downloaded from the CCDC.
;
_cell_angle_alpha 90
_cell_angle_beta 92.1850(10)
_cell_angle_gamma 90
_cell_formula_units_Z 2
_cell_length_a 9.86980(10)
_cell_length_b 14.7540(2)
_cell_length_c 14.2160(2)
_cell_measurement_reflns_used 9965
_cell_measurement_temperature 100
_cell_measurement_theta_max 72.13
_cell_measurement_theta_min 5.36
_cell_volume 2068.62(5)
_computing_cell_refinement 'SAINT v8.34A (Bruker, 2013)'
_computing_data_collection 'APEX 2 (2013) Bruker AXS Inc., Madison, WI 53719-1173.'
_computing_data_reduction 'SAINT v8.34A (Bruker, 2013)'
_computing_molecular_graphics 'Olex2 (Dolomanov et al., 2009)'
_computing_publication_material 'Olex2 (Dolomanov et al., 2009)'
_computing_structure_refinement 'XL (Sheldrick, 2008)'
_computing_structure_solution 'ShelXT (Sheldrick, 2015)'
_diffrn_ambient_temperature 100
_diffrn_detector_area_resol_mean 8.3
_diffrn_measured_fraction_theta_full 0.999
_diffrn_measured_fraction_theta_max 0.996
_diffrn_measurement_device_type 'Bruker APEX-II CCD'
_diffrn_measurement_method '\f and \w scans'
_diffrn_radiation_type CuK\a
_diffrn_radiation_wavelength 1.54178
_diffrn_reflns_av_R_equivalents 0.0276
_diffrn_reflns_av_unetI/netI 0.0159
_diffrn_reflns_Laue_measured_fraction_full 0.999
_diffrn_reflns_Laue_measured_fraction_max 0.996
_diffrn_reflns_limit_h_max 12
_diffrn_reflns_limit_h_min -12
_diffrn_reflns_limit_k_max 18
_diffrn_reflns_limit_k_min -18
_diffrn_reflns_limit_l_max 17
_diffrn_reflns_limit_l_min -17
_diffrn_reflns_number 27872
_diffrn_reflns_point_group_measured_fraction_full 0.999
_diffrn_reflns_point_group_measured_fraction_max 0.996
_diffrn_reflns_theta_full 67.679
_diffrn_reflns_theta_max 72.122
_diffrn_reflns_theta_min 5.361
_diffrn_source 'Microfocus Source'
_diffrn_standards_number 0
_exptl_absorpt_coefficient_mu 1.663
_exptl_absorpt_correction_T_max 0.7536
_exptl_absorpt_correction_T_min 0.6546
_exptl_absorpt_correction_type multi-scan
_exptl_absorpt_process_details
'SADABS-2014/2 (Bruker,2014/2) was used for absorption correction. wR2(int) was 0.1193 before and 0.0394 after correction. The Ratio of minimum to maximum transmission is 0.8686. The \l/2 correction factor is 0.00150.'
_exptl_crystal_colour green
_exptl_crystal_colour_primary green
_exptl_crystal_density_diffrn 1.406
_exptl_crystal_description block
_exptl_crystal_F_000 916
_exptl_crystal_size_max 0.12
_exptl_crystal_size_mid 0.12
_exptl_crystal_size_min 0.08
_refine_diff_density_max 0.692
_refine_diff_density_min -0.375
_refine_diff_density_rms 0.064
_refine_ls_extinction_method none
_refine_ls_goodness_of_fit_ref 1.063
_refine_ls_hydrogen_treatment constr
_refine_ls_matrix_type full
_refine_ls_number_parameters 264
_refine_ls_number_reflns 4058
_refine_ls_number_restraints 0
_refine_ls_restrained_S_all 1.063
_refine_ls_R_factor_all 0.0340
_refine_ls_R_factor_gt 0.0329
_refine_ls_shift/su_max 0.001
_refine_ls_shift/su_mean 0.000
_refine_ls_structure_factor_coef Fsqd
_refine_ls_weighting_details 'w=1/[\s^2^(Fo^2^)+(0.0564P)^2^+1.1204P] where P=(Fo^2^+2Fc^2^)/3'
_refine_ls_weighting_scheme calc
_refine_ls_wR_factor_gt 0.0903
_refine_ls_wR_factor_ref 0.0916
_reflns_Friedel_coverage 0.000
_reflns_number_gt 3862
_reflns_number_total 4058
_reflns_threshold_expression 'I > 2\s(I)'
_cod_data_source_file c8dt02140f2.cif
_cod_data_source_block comp_6a
_cod_depositor_comments 'Adding full bibliography for 7046963--7046983.cif.'
_cod_original_cell_volume 2068.61(5)
_cod_database_code 7046965
_shelxl_version_number 2014-3
_shelx_space_group_comment
;
The symmetry employed for this shelxl refinement is uniquely defined
by the following loop, which should always be used as a source of
symmetry information in preference to the above space-group names.
They are only intended as comments.
;
_shelx_estimated_absorpt_t_max 0.878
_shelx_estimated_absorpt_t_min 0.825
_olex2_refinement_description
;
1. Fixed Uiso
 At 1.2 times of:
  All C(H) groups, All C(H,H) groups
 At 1.5 times of:
  All C(H,H,H) groups
2.a Ternary CH refined with riding coordinates:
 C8(H8)
2.b Secondary CH2 refined with riding coordinates:
 C21(H21a,H21b), C22(H22a,H22b)
2.c Aromatic/amide H refined with riding coordinates:
 C1(H1), C3(H3), C4(H4), C5(H5), C6(H6), C10(H10), C11(H11), C12(H12),
 C13(H13), C14(H14), C16(H16), C17(H17), C18(H18), C19(H19), C20(H20)
2.d Idealised Me refined as rotating group:
 C23(H23a,H23b,H23c), C24(H24a,H24b,H24c)
;
_olex2_submission_special_instructions 'No special instructions were received'

loop_
_space_group_symop_operation_xyz
'x, y, z'
'-x+1/2, y+1/2, -z+1/2'
'-x, -y, -z'
'x-1/2, -y-1/2, z-1/2'

loop_
_atom_site_label
_atom_site_type_symbol
_atom_site_fract_x
_atom_site_fract_y
_atom_site_fract_z
_atom_site_U_iso_or_equiv
_atom_site_adp_type
_atom_site_occupancy
_atom_site_site_symmetry_order
_atom_site_calc_flag
_atom_site_refinement_flags_posn
Cu1 Cu 0.40122(2) 0.52920(2) 0.07224(2) 0.01605(10) Uani 1 1 d .
O1 O 0.21020(11) 0.55316(8) 0.06376(8) 0.0216(2) Uani 1 1 d .
O2 O 0.59161(11) 0.49381(8) 0.06662(7) 0.0174(2) Uani 1 1 d .
N1 N 0.42465(13) 0.60656(9) 0.18920(9) 0.0169(3) Uani 1 1 d .
N2 N 0.37715(14) 0.38455(9) 0.13047(9) 0.0206(3) Uani 1 1 d .
C1 C 0.32555(16) 0.62146(10) 0.24341(11) 0.0189(3) Uani 1 1 d .
H1 H 0.3455 0.6526 0.2991 0.023 Uiso 1 1 calc R
C2 C 0.18650(16) 0.59440(10) 0.22594(11) 0.0186(3) Uani 1 1 d .
C3 C 0.09850(17) 0.60425(12) 0.30156(12) 0.0232(3) Uani 1 1 d .
H3 H 0.1327 0.6269 0.3587 0.028 Uiso 1 1 calc R
C4 C -0.03592(17) 0.58119(12) 0.29255(13) 0.0273(4) Uani 1 1 d .
H4 H -0.0927 0.5878 0.3428 0.033 Uiso 1 1 calc R
C5 C -0.08533(17) 0.54770(13) 0.20633(14) 0.0282(4) Uani 1 1 d .
H5 H -0.1759 0.5306 0.1999 0.034 Uiso 1 1 calc R
C6 C -0.00387(18) 0.53922(12) 0.13016(13) 0.0259(4) Uani 1 1 d .
H6 H -0.0412 0.5183 0.0732 0.031 Uiso 1 1 calc R
C7 C 0.13594(16) 0.56184(11) 0.13710(11) 0.0196(3) Uani 1 1 d .
C8 C 0.55961(15) 0.64620(10) 0.21525(11) 0.0183(3) Uani 1 1 d .
H8 H 0.6277 0.6022 0.1961 0.022 Uiso 1 1 calc R
C9 C 0.58326(16) 0.73239(11) 0.15932(11) 0.0199(3) Uani 1 1 d .
C10 C 0.71616(18) 0.76208(12) 0.14991(12) 0.0258(4) Uani 1 1 d .
H10 H 0.7875 0.7280 0.1759 0.031 Uiso 1 1 calc R
C11 C 0.7434(2) 0.84175(13) 0.10236(13) 0.0317(4) Uani 1 1 d .
H11 H 0.8325 0.8608 0.0965 0.038 Uiso 1 1 calc R
C12 C 0.6370(2) 0.89307(13) 0.06355(14) 0.0346(4) Uani 1 1 d .
H12 H 0.6547 0.9467 0.0320 0.041 Uiso 1 1 calc R
C13 C 0.5049(2) 0.86399(13) 0.07204(14) 0.0340(4) Uani 1 1 d .
H13 H 0.4337 0.8981 0.0458 0.041 Uiso 1 1 calc R
C14 C 0.47800(18) 0.78389(12) 0.11967(12) 0.0259(4) Uani 1 1 d .
H14 H 0.3889 0.7647 0.1250 0.031 Uiso 1 1 calc R
C15 C 0.58258(15) 0.66054(11) 0.32109(11) 0.0204(3) Uani 1 1 d .
C16 C 0.57664(18) 0.74573(12) 0.36206(12) 0.0260(4) Uani 1 1 d .
H16 H 0.5613 0.7965 0.3244 0.031 Uiso 1 1 calc R
C17 C 0.5935(2) 0.75583(15) 0.45947(13) 0.0359(4) Uani 1 1 d .
H17 H 0.5895 0.8131 0.4865 0.043 Uiso 1 1 calc R
C18 C 0.6163(2) 0.68017(17) 0.51575(13) 0.0384(5) Uani 1 1 d .
H18 H 0.6281 0.6868 0.5806 0.046 Uiso 1 1 calc R
C19 C 0.62152(19) 0.59493(15) 0.47580(14) 0.0351(4) Uani 1 1 d .
H19 H 0.6357 0.5442 0.5138 0.042 Uiso 1 1 calc R
C20 C 0.60544(17) 0.58500(13) 0.37853(13) 0.0273(4) Uani 1 1 d .
H20 H 0.6100 0.5276 0.3517 0.033 Uiso 1 1 calc R
C21 C 0.62047(16) 0.41702(11) 0.12323(11) 0.0211(3) Uani 1 1 d .
H21A H 0.6264 0.4349 0.1889 0.025 Uiso 1 1 calc R
H21B H 0.7073 0.3918 0.1071 0.025 Uiso 1 1 calc R
C22 C 0.51074(18) 0.34559(11) 0.10888(12) 0.0234(3) Uani 1 1 d .
H22A H 0.5090 0.3244 0.0442 0.028 Uiso 1 1 calc R
H22B H 0.5303 0.2942 0.1498 0.028 Uiso 1 1 calc R
C23 C 0.26537(19) 0.34097(12) 0.07582(13) 0.0285(4) Uani 1 1 d .
H23A H 0.1808 0.3678 0.0921 0.043 Uiso 1 1 calc GR
H23B H 0.2640 0.2774 0.0899 0.043 Uiso 1 1 calc GR
H23C H 0.2785 0.3494 0.0098 0.043 Uiso 1 1 calc GR
C24 C 0.35318(19) 0.37701(12) 0.23118(12) 0.0265(4) Uani 1 1 d .
H24A H 0.4261 0.4056 0.2666 0.040 Uiso 1 1 calc GR
H24B H 0.3485 0.3142 0.2484 0.040 Uiso 1 1 calc GR
H24C H 0.2692 0.4063 0.2446 0.040 Uiso 1 1 calc GR

loop_
_atom_site_aniso_label
_atom_site_aniso_U_11
_atom_site_aniso_U_22
_atom_site_aniso_U_33
_atom_site_aniso_U_23
_atom_site_aniso_U_13
_atom_site_aniso_U_12
Cu1 0.01395(14) 0.01941(15) 0.01484(14) -0.00102(8) 0.00140(9) 0.00044(8)
O1 0.0159(5) 0.0303(6) 0.0188(5) -0.0029(5) 0.0007(4) 0.0036(5)
O2 0.0166(5) 0.0208(5) 0.0150(5) 0.0009(4) 0.0017(4) 0.0013(4)
N1 0.0161(6) 0.0166(6) 0.0181(6) -0.0024(5) 0.0008(5) -0.0011(5)
N2 0.0225(7) 0.0199(6) 0.0195(7) 0.0001(5) 0.0023(5) -0.0025(5)
C1 0.0201(8) 0.0181(7) 0.0185(7) -0.0023(6) 0.0007(6) 0.0002(6)
C2 0.0175(7) 0.0173(7) 0.0212(8) -0.0003(6) 0.0027(6) 0.0000(6)
C3 0.0226(8) 0.0251(8) 0.0222(8) -0.0030(6) 0.0036(6) -0.0006(6)
C4 0.0212(8) 0.0304(9) 0.0311(9) -0.0007(7) 0.0101(7) -0.0011(7)
C5 0.0137(8) 0.0305(9) 0.0404(10) -0.0044(8) 0.0033(7) -0.0024(6)
C6 0.0195(8) 0.0300(9) 0.0280(9) -0.0057(7) -0.0025(7) 0.0003(6)
C7 0.0175(7) 0.0186(7) 0.0226(8) -0.0002(6) 0.0005(6) 0.0020(6)
C8 0.0149(7) 0.0186(7) 0.0213(8) -0.0032(6) 0.0009(6) -0.0009(6)
C9 0.0235(8) 0.0198(7) 0.0164(7) -0.0044(6) 0.0027(6) -0.0024(6)
C10 0.0238(8) 0.0264(8) 0.0274(9) -0.0025(7) 0.0040(7) -0.0036(7)
C11 0.0337(10) 0.0293(9) 0.0328(10) -0.0048(8) 0.0103(8) -0.0114(7)
C12 0.0507(12) 0.0236(9) 0.0297(9) 0.0027(7) 0.0071(8) -0.0080(8)
C13 0.0406(11) 0.0255(9) 0.0354(10) 0.0035(8) -0.0031(8) 0.0014(8)
C14 0.0255(8) 0.0248(8) 0.0274(9) -0.0003(7) -0.0005(7) -0.0012(7)
C15 0.0128(7) 0.0272(8) 0.0211(8) 0.0001(6) -0.0003(6) -0.0037(6)
C16 0.0279(9) 0.0273(9) 0.0229(8) -0.0015(7) 0.0009(7) -0.0085(7)
C17 0.0393(11) 0.0427(11) 0.0257(9) -0.0093(8) 0.0026(8) -0.0168(9)
C18 0.0300(10) 0.0669(14) 0.0180(8) 0.0005(9) -0.0032(7) -0.0174(9)
C19 0.0227(9) 0.0519(12) 0.0305(10) 0.0159(9) -0.0012(7) -0.0007(8)
C20 0.0212(8) 0.0307(9) 0.0300(9) 0.0044(7) 0.0007(7) 0.0005(7)
C21 0.0216(8) 0.0234(8) 0.0183(7) 0.0025(6) 0.0006(6) 0.0039(6)
C22 0.0294(9) 0.0184(7) 0.0225(8) 0.0002(6) 0.0035(7) 0.0027(6)
C23 0.0309(9) 0.0247(8) 0.0296(9) -0.0007(7) -0.0015(7) -0.0088(7)
C24 0.0337(9) 0.0243(8) 0.0219(8) 0.0030(7) 0.0071(7) -0.0037(7)

loop_
_atom_type_symbol
_atom_type_description
_atom_type_scat_dispersion_real
_atom_type_scat_dispersion_imag
_atom_type_scat_source
C C 0.0181 0.0091 'International Tables Vol C Tables 4.2.6.8 and 6.1.1.4'
H H 0.0000 0.0000 'International Tables Vol C Tables 4.2.6.8 and 6.1.1.4'
Cu Cu -1.9646 0.5888 'International Tables Vol C Tables 4.2.6.8 and 6.1.1.4'
N N 0.0311 0.0180 'International Tables Vol C Tables 4.2.6.8 and 6.1.1.4'
O O 0.0492 0.0322 'International Tables Vol C Tables 4.2.6.8 and 6.1.1.4'

loop_
_geom_angle_atom_site_label_1
_geom_angle_atom_site_label_2
_geom_angle_atom_site_label_3
_geom_angle
_geom_angle_site_symmetry_1
_geom_angle_site_symmetry_3
O1 Cu1 Cu1 132.11(4) . 3_665
O1 Cu1 O2 92.34(5) . 3_665
O1 Cu1 O2 172.33(5) . .
O1 Cu1 N1 91.66(5) . .
O1 Cu1 N2 94.52(5) . .
O2 Cu1 Cu1 39.89(3) 3_665 3_665
O2 Cu1 Cu1 41.17(3) . 3_665
O2 Cu1 O2 81.06(5) . 3_665
O2 Cu1 N1 153.73(5) 3_665 .
O2 Cu1 N1 95.99(5) . .
O2 Cu1 N2 83.09(5) . .
O2 Cu1 N2 101.81(5) 3_665 .
N1 Cu1 Cu1 131.71(4) . 3_665
N1 Cu1 N2 103.73(5) . .
N2 Cu1 Cu1 93.34(4) . 3_665
C7 O1 Cu1 123.33(10) . .
Cu1 O2 Cu1 98.94(5) . 3_665
C21 O2 Cu1 114.27(9) . 3_665
C21 O2 Cu1 111.36(9) . .
C1 N1 Cu1 121.52(11) . .
C1 N1 C8 118.50(13) . .
C8 N1 Cu1 119.97(10) . .
C22 N2 Cu1 100.38(9) . .
C23 N2 Cu1 107.47(10) . .
C23 N2 C22 112.10(13) . .
C24 N2 Cu1 116.38(10) . .
C24 N2 C22 110.57(13) . .
C24 N2 C23 109.69(13) . .
N1 C1 H1 116.9 . .
N1 C1 C2 126.15(15) . .
C2 C1 H1 116.9 . .
C3 C2 C1 116.66(15) . .
C3 C2 C7 120.26(15) . .
C7 C2 C1 123.05(14) . .
C2 C3 H3 119.2 . .
C4 C3 C2 121.56(16) . .
C4 C3 H3 119.2 . .
C3 C4 H4 120.8 . .
C3 C4 C5 118.39(16) . .
C5 C4 H4 120.8 . .
C4 C5 H5 119.0 . .
C6 C5 C4 121.90(16) . .
C6 C5 H5 119.0 . .
C5 C6 H6 119.4 . .
C5 C6 C7 121.23(16) . .
C7 C6 H6 119.4 . .
O1 C7 C2 123.64(14) . .
O1 C7 C6 119.74(15) . .
C6 C7 C2 116.62(15) . .
N1 C8 H8 106.7 . .
N1 C8 C9 110.60(12) . .
N1 C8 C15 113.41(12) . .
C9 C8 H8 106.7 . .
C9 C8 C15 112.26(13) . .
C15 C8 H8 106.7 . .
C10 C9 C8 118.43(15) . .
C14 C9 C8 122.79(15) . .
C14 C9 C10 118.75(16) . .
C9 C10 H10 119.6 . .
C11 C10 C9 120.89(17) . .
C11 C10 H10 119.6 . .
C10 C11 H11 120.1 . .
C10 C11 C12 119.82(17) . .
C12 C11 H11 120.1 . .
C11 C12 H12 120.1 . .
C13 C12 C11 119.77(17) . .
C13 C12 H12 120.1 . .
C12 C13 H13 119.9 . .
C12 C13 C14 120.24(18) . .
C14 C13 H13 119.9 . .
C9 C14 C13 120.54(17) . .
C9 C14 H14 119.7 . .
C13 C14 H14 119.7 . .
C16 C15 C8 122.13(15) . .
C16 C15 C20 119.11(16) . .
C20 C15 C8 118.72(15) . .
C15 C16 H16 119.7 . .
C15 C16 C17 120.51(17) . .
C17 C16 H16 119.7 . .
C16 C17 H17 120.1 . .
C18 C17 C16 119.79(19) . .
C18 C17 H17 120.1 . .
C17 C18 H18 119.9 . .
C19 C18 C17 120.22(17) . .
C19 C18 H18 119.9 . .
C18 C19 H19 120.0 . .
C18 C19 C20 119.93(18) . .
C20 C19 H19 120.0 . .
C15 C20 H20 119.8 . .
C19 C20 C15 120.44(17) . .
C19 C20 H20 119.8 . .
O2 C21 H21A 109.5 . .
O2 C21 H21B 109.5 . .
O2 C21 C22 110.64(13) . .
H21A C21 H21B 108.1 . .
C22 C21 H21A 109.5 . .
C22 C21 H21B 109.5 . .
N2 C22 C21 109.79(13) . .
N2 C22 H22A 109.7 . .
N2 C22 H22B 109.7 . .
C21 C22 H22A 109.7 . .
C21 C22 H22B 109.7 . .
H22A C22 H22B 108.2 . .
N2 C23 H23A 109.5 . .
N2 C23 H23B 109.5 . .
N2 C23 H23C 109.5 . .
H23A C23 H23B 109.5 . .
H23A C23 H23C 109.5 . .
H23B C23 H23C 109.5 . .
N2 C24 H24A 109.5 . .
N2 C24 H24B 109.5 . .
N2 C24 H24C 109.5 . .
H24A C24 H24B 109.5 . .
H24A C24 H24C 109.5 . .
H24B C24 H24C 109.5 . .

loop_
_geom_bond_atom_site_label_1
_geom_bond_atom_site_label_2
_geom_bond_distance
_geom_bond_site_symmetry_2
Cu1 Cu1 3.0114(4) 3_665
Cu1 O1 1.9174(11) .
Cu1 O2 1.9549(11) .
Cu1 O2 2.0068(11) 3_665
Cu1 N1 2.0228(13) .
Cu1 N2 2.3046(13) .
O1 C7 1.303(2) .
O2 Cu1 2.0069(11) 3_665
O2 C21 1.4124(19) .
N1 C1 1.287(2) .
N1 C8 1.4886(19) .
N2 C22 1.481(2) .
N2 C23 1.473(2) .
N2 C24 1.464(2) .
C1 H1 0.9300 .
C1 C2 1.442(2) .
C2 C3 1.415(2) .
C2 C7 1.424(2) .
C3 H3 0.9300 .
C3 C4 1.371(2) .
C4 H4 0.9300 .
C4 C5 1.392(3) .
C5 H5 0.9300 .
C5 C6 1.379(3) .
C6 H6 0.9300 .
C6 C7 1.419(2) .
C8 H8 0.9800 .
C8 C9 1.522(2) .
C8 C15 1.528(2) .
C9 C10 1.394(2) .
C9 C14 1.389(2) .
C10 H10 0.9300 .
C10 C11 1.387(3) .
C11 H11 0.9300 .
C11 C12 1.391(3) .
C12 H12 0.9300 .
C12 C13 1.383(3) .
C13 H13 0.9300 .
C13 C14 1.393(3) .
C14 H14 0.9300 .
C15 C16 1.388(2) .
C15 C20 1.395(2) .
C16 H16 0.9300 .
C16 C17 1.396(2) .
C17 H17 0.9300 .
C17 C18 1.387(3) .
C18 H18 0.9300 .
C18 C19 1.382(3) .
C19 H19 0.9300 .
C19 C20 1.394(3) .
C20 H20 0.9300 .
C21 H21A 0.9700 .
C21 H21B 0.9700 .
C21 C22 1.519(2) .
C22 H22A 0.9700 .
C22 H22B 0.9700 .
C23 H23A 0.9600 .
C23 H23B 0.9600 .
C23 H23C 0.9600 .
C24 H24A 0.9600 .
C24 H24B 0.9600 .
C24 H24C 0.9600 .

loop_
_geom_torsion_atom_site_label_1
_geom_torsion_atom_site_label_2
_geom_torsion_atom_site_label_3
_geom_torsion_atom_site_label_4
_geom_torsion
_geom_torsion_site_symmetry_1
Cu1 O1 C7 C2 29.0(2) .
Cu1 O1 C7 C6 -151.80(12) .
Cu1 O2 C21 C22 -66.32(14) 3_665
Cu1 O2 C21 C22 44.74(15) .
Cu1 N1 C1 C2 -6.1(2) .
Cu1 N1 C8 C9 81.58(14) .
Cu1 N1 C8 C15 -151.29(11) .
Cu1 N2 C22 C21 37.14(13) .
O2 C21 C22 N2 -57.40(17) .
N1 C1 C2 C3 169.82(16) .
N1 C1 C2 C7 -12.1(3) .
N1 C8 C9 C10 -158.96(14) .
N1 C8 C9 C14 22.9(2) .
N1 C8 C15 C16 -104.71(17) .
N1 C8 C15 C20 72.95(18) .
C1 N1 C8 C9 -99.61(16) .
C1 N1 C8 C15 27.5(2) .
C1 C2 C3 C4 179.56(16) .
C1 C2 C7 O1 0.3(2) .
C1 C2 C7 C6 -178.97(15) .
C2 C3 C4 C5 -0.2(3) .
C3 C2 C7 O1 178.26(15) .
C3 C2 C7 C6 -1.0(2) .
C3 C4 C5 C6 -1.5(3) .
C4 C5 C6 C7 1.9(3) .
C5 C6 C7 O1 -179.93(16) .
C5 C6 C7 C2 -0.7(2) .
C7 C2 C3 C4 1.4(3) .
C8 N1 C1 C2 175.11(14) .
C8 C9 C10 C11 -177.86(15) .
C8 C9 C14 C13 177.66(16) .
C8 C15 C16 C17 177.76(16) .
C8 C15 C20 C19 -177.47(15) .
C9 C8 C15 C16 21.5(2) .
C9 C8 C15 C20 -160.79(14) .
C9 C10 C11 C12 0.1(3) .
C10 C9 C14 C13 -0.5(3) .
C10 C11 C12 C13 -0.5(3) .
C11 C12 C13 C14 0.3(3) .
C12 C13 C14 C9 0.1(3) .
C14 C9 C10 C11 0.3(2) .
C15 C8 C9 C10 73.28(18) .
C15 C8 C9 C14 -104.85(17) .
C15 C16 C17 C18 0.0(3) .
C16 C15 C20 C19 0.3(2) .
C16 C17 C18 C19 -0.4(3) .
C17 C18 C19 C20 0.8(3) .
C18 C19 C20 C15 -0.7(3) .
C20 C15 C16 C17 0.1(3) .
C23 N2 C22 C21 150.95(13) .
C24 N2 C22 C21 -86.31(16) .
